data_4331034
loop_
_publ_author_name
'Pei Wang'
'Santiranjan Shannigrahi'
'Nikolai L. Yakovlev'
'T. S. Andy Hor'

_publ_section_title
;
 General One-Step Self-Assembly of Isostructural Intermetallic CoII3LnIII
 Cubane Aggregates
;
_journal_name_full 'Inorganic Chemistry'
_journal_page_first 12059
_journal_page_last 12061
_journal_paper_doi 10.1021/ic301527b
_journal_volume 51
_journal_year 2012
_chemical_formula_sum 'C35 H43 Cl2 Co3 Ho N4 O15'
_chemical_formula_weight 1172.35
_chemical_name_systematic
; 
 ? 
;
_space_group_IT_number 2
_symmetry_cell_setting triclinic
_symmetry_space_group_name_Hall '-P 1'
_symmetry_space_group_name_H-M 'P -1'
_atom_sites_solution_hydrogens geom
_atom_sites_solution_primary direct
_atom_sites_solution_secondary difmap
_audit_creation_method SHELXL-97
_cell_angle_alpha 87.232(2)
_cell_angle_beta 74.836(2)
_cell_angle_gamma 89.638(2)
_cell_formula_units_Z 2
_cell_length_a 10.7677(12)
_cell_length_b 10.7800(12)
_cell_length_c 18.811(2)
_cell_measurement_reflns_used 1005
_cell_measurement_temperature 100(2)
_cell_measurement_theta_max 27.03
_cell_measurement_theta_min 2.25
_cell_volume 2105.0(4)
_computing_cell_refinement 'Bruker SMART'
_computing_data_collection 'Bruker SMART'
_computing_data_reduction 'Bruker SAINT'
_computing_molecular_graphics 'Bruker SHELXTL'
_computing_publication_material 'Bruker SHELXTL'
_computing_structure_refinement 'SHELXL-97 (Sheldrick, 1997)'
_computing_structure_solution 'SHELXS-97 (Sheldrick, 1990)'
_diffrn_ambient_temperature 100(2)
_diffrn_measured_fraction_theta_full 0.998
_diffrn_measured_fraction_theta_max 0.998
_diffrn_measurement_device_type 'CCD area detector'
_diffrn_measurement_method 'phi and omega scans'
_diffrn_radiation_monochromator graphite
_diffrn_radiation_source 'fine-focus sealed tube'
_diffrn_radiation_type MoK\a
_diffrn_radiation_wavelength 0.71073
_diffrn_reflns_av_R_equivalents 0.0428
_diffrn_reflns_av_sigmaI/netI 0.0511
_diffrn_reflns_limit_h_max 13
_diffrn_reflns_limit_h_min -13
_diffrn_reflns_limit_k_max 14
_diffrn_reflns_limit_k_min -13
_diffrn_reflns_limit_l_max 24
_diffrn_reflns_limit_l_min -24
_diffrn_reflns_number 27468
_diffrn_reflns_theta_full 27.50
_diffrn_reflns_theta_max 27.50
_diffrn_reflns_theta_min 1.89
_exptl_absorpt_coefficient_mu 3.219
_exptl_absorpt_correction_T_max 0.8303
_exptl_absorpt_correction_T_min 0.5121
_exptl_absorpt_correction_type multi-scan
_exptl_absorpt_process_details 'Sadabs, (Sheldrick 2001)'
_exptl_crystal_colour ORANGE
_exptl_crystal_density_diffrn 1.850
_exptl_crystal_density_meas ?
_exptl_crystal_description PLATE
_exptl_crystal_F_000 1166
_exptl_crystal_size_max 0.24
_exptl_crystal_size_mid 0.16
_exptl_crystal_size_min 0.06
_refine_diff_density_max 2.782
_refine_diff_density_min -1.312
_refine_diff_density_rms 0.187
_refine_ls_extinction_method none
_refine_ls_goodness_of_fit_ref 1.114
_refine_ls_hydrogen_treatment mixed
_refine_ls_matrix_type full
_refine_ls_number_parameters 554
_refine_ls_number_reflns 9631
_refine_ls_number_restraints 2
_refine_ls_restrained_S_all 1.114
_refine_ls_R_factor_all 0.0598
_refine_ls_R_factor_gt 0.0487
_refine_ls_shift/su_max 0.001
_refine_ls_shift/su_mean 0.000
_refine_ls_structure_factor_coef Fsqd
_refine_ls_weighting_details 'calc w=1/[\s^2^(Fo^2^)+(0.0599P)^2^+6.7095P] where P=(Fo^2^+2Fc^2^)/3'
_refine_ls_weighting_scheme calc
_refine_ls_wR_factor_gt 0.1195
_refine_ls_wR_factor_ref 0.1271
_reflns_number_gt 8161
_reflns_number_total 9631
_reflns_threshold_expression >2sigma(I)
_cod_data_source_file ic301527b_si_002_3.cif
_cod_data_source_block a375
_cod_depositor_comments
;
The following automatic conversions were performed:

'_exptl_crystal_density_meas' value 'Not Measured' was changed to '?'
- the value is perceived as not measured.

Automatic conversion script
Id: cif_fix_values 3008 2015-01-20 13:52:24Z robertas 
;
_cod_original_cell_volume 2104.9(4)
_cod_database_code 4331034

loop_
_symmetry_equiv_pos_as_xyz
'x, y, z'
'-x, -y, -z'

loop_
_atom_site_label
_atom_site_type_symbol
_atom_site_fract_x
_atom_site_fract_y
_atom_site_fract_z
_atom_site_U_iso_or_equiv
_atom_site_adp_type
_atom_site_occupancy
_atom_site_symmetry_multiplicity
_atom_site_calc_flag
_atom_site_refinement_flags
Co1 Co 0.27480(7) 0.70777(7) 0.86261(4) 0.01730(16) Uani 1 1 d .
Co2 Co 0.53588(7) 0.71892(7) 0.75380(4) 0.01989(16) Uani 1 1 d .
Co3 Co 0.28757(7) 0.76820(7) 0.69311(4) 0.01910(16) Uani 1 1 d .
Ho1 Ho 0.36156(2) 1.00355(2) 0.783993(13) 0.01830(9) Uani 1 1 d .
O1 O 0.2080(4) 0.8445(3) 0.8002(2) 0.0195(8) Uani 1 1 d .
O2 O 0.4337(4) 0.8267(3) 0.8414(2) 0.0194(8) Uani 1 1 d .
O3 O 0.3571(4) 0.6413(3) 0.7561(2) 0.0194(8) Uani 1 1 d .
O4 O 0.4524(4) 0.8661(3) 0.6950(2) 0.0213(8) Uani 1 1 d .
O5 O 0.3535(4) 0.5606(4) 0.9063(2) 0.0235(8) Uani 1 1 d .
O6 O 0.5542(4) 0.5740(4) 0.8309(2) 0.0241(8) Uani 1 1 d .
O7 O 0.1839(4) 0.8973(4) 0.6501(2) 0.0253(9) Uani 1 1 d .
O8 O 0.2473(4) 1.0623(4) 0.6985(2) 0.0251(9) Uani 1 1 d .
O9 O 0.1896(4) 1.1068(4) 0.8674(2) 0.0297(9) Uani 1 1 d .
O10 O 0.3749(4) 1.0868(4) 0.8962(2) 0.0245(9) Uani 1 1 d .
O11 O 0.5869(4) 1.0619(4) 0.7587(2) 0.0267(9) Uani 1 1 d .
O12 O 0.4503(4) 1.2026(4) 0.7389(2) 0.0277(9) Uani 1 1 d .
O13 O 0.6303(4) 0.6326(4) 0.6622(2) 0.0327(10) Uani 1 1 d .
O14 O 0.8086(5) 0.7486(5) 0.6214(3) 0.0378(11) Uani 1 1 d .
N1 N 0.0830(4) 0.6494(4) 0.8799(2) 0.0194(9) Uani 1 1 d .
N2 N 0.2472(5) 0.8011(4) 0.9643(3) 0.0200(9) Uani 1 1 d .
N3 N 0.1662(5) 0.6133(4) 0.6951(3) 0.0229(10) Uani 1 1 d .
N4 N 0.4043(5) 0.7426(4) 0.5843(3) 0.0240(10) Uani 1 1 d .
C1 C 0.0319(6) 0.5379(5) 0.9065(3) 0.0281(13) Uani 1 1 d .
H1 H 0.0824 0.4797 0.9261 0.034 Uiso 1 1 calc R
C2 C -0.0914(7) 0.5055(7) 0.9063(5) 0.0423(18) Uani 1 1 d .
H2 H -0.1251 0.4261 0.9258 0.051 Uiso 1 1 calc R
C3 C -0.1656(6) 0.5876(7) 0.8779(4) 0.0374(16) Uani 1 1 d .
H3 H -0.2503 0.5655 0.8768 0.045 Uiso 1 1 calc R
C4 C -0.1145(6) 0.7047(6) 0.8505(3) 0.0274(13) Uani 1 1 d .
H4 H -0.1635 0.7642 0.8308 0.033 Uiso 1 1 calc R
C5 C 0.0099(5) 0.7310(5) 0.8530(3) 0.0208(11) Uani 1 1 d .
C6 C 0.0715(5) 0.8565(5) 0.8252(3) 0.0242(12) Uani 1 1 d .
H6A H 0.0374 0.8900 0.7842 0.029 Uiso 1 1 calc R
H6B H 0.0499 0.9153 0.8654 0.029 Uiso 1 1 calc R
C7 C 0.1419(6) 0.8111(5) 1.0199(3) 0.0233(12) Uani 1 1 d .
H7 H 0.0615 0.7863 1.0130 0.028 Uiso 1 1 calc R
C8 C 0.1443(6) 0.8557(5) 1.0872(3) 0.0261(12) Uani 1 1 d .
H8 H 0.0672 0.8639 1.1252 0.031 Uiso 1 1 calc R
C9 C 0.2629(6) 0.8884(5) 1.0978(3) 0.0266(13) Uani 1 1 d .
H9 H 0.2687 0.9164 1.1439 0.032 Uiso 1 1 calc R
C10 C 0.3714(6) 0.8794(5) 1.0405(3) 0.0225(12) Uani 1 1 d .
H10 H 0.4533 0.9012 1.0465 0.027 Uiso 1 1 calc R
C11 C 0.3603(5) 0.8383(5) 0.9735(3) 0.0204(11) Uani 1 1 d .
C12 C 0.4752(5) 0.8323(5) 0.9067(3) 0.0217(11) Uani 1 1 d .
H12A H 0.5303 0.9066 0.9034 0.026 Uiso 1 1 calc R
H12B H 0.5270 0.7579 0.9122 0.026 Uiso 1 1 calc R
C13 C 0.0513(6) 0.6111(6) 0.6787(3) 0.0301(14) Uani 1 1 d .
H13 H 0.0182 0.6865 0.6631 0.036 Uiso 1 1 calc R
C14 C -0.0192(7) 0.5041(7) 0.6838(4) 0.0398(17) Uani 1 1 d .
H14 H -0.0995 0.5053 0.6718 0.048 Uiso 1 1 calc R
C15 C 0.0286(8) 0.3946(7) 0.7068(5) 0.0478(19) Uani 1 1 d .
H15 H -0.0187 0.3194 0.7110 0.057 Uiso 1 1 calc R
C16 C 0.1477(7) 0.3957(6) 0.7239(4) 0.0352(15) Uani 1 1 d .
H16 H 0.1827 0.3213 0.7394 0.042 Uiso 1 1 calc R
C17 C 0.2128(6) 0.5068(5) 0.7178(3) 0.0215(11) Uani 1 1 d .
C18 C 0.3384(6) 0.5168(5) 0.7375(3) 0.0230(12) Uani 1 1 d .
H18A H 0.3385 0.4587 0.7799 0.028 Uiso 1 1 calc R
H18B H 0.4097 0.4938 0.6952 0.028 Uiso 1 1 calc R
C19 C 0.3843(6) 0.6682(6) 0.5331(3) 0.0286(13) Uani 1 1 d .
H19 H 0.3172 0.6080 0.5474 0.034 Uiso 1 1 calc R
C20 C 0.4565(7) 0.6749(6) 0.4604(3) 0.0314(14) Uani 1 1 d .
H20 H 0.4401 0.6201 0.4258 0.038 Uiso 1 1 calc R
C21 C 0.5528(7) 0.7630(6) 0.4397(4) 0.0343(15) Uani 1 1 d .
H21 H 0.6030 0.7714 0.3900 0.041 Uiso 1 1 calc R
C22 C 0.5758(7) 0.8397(6) 0.4923(3) 0.0321(14) Uani 1 1 d .
H22 H 0.6421 0.9008 0.4792 0.039 Uiso 1 1 calc R
C23 C 0.5002(6) 0.8254(5) 0.5647(3) 0.0249(12) Uani 1 1 d .
C24 C 0.5242(6) 0.9065(6) 0.6233(3) 0.0247(12) Uani 1 1 d .
H24A H 0.6171 0.9053 0.6212 0.030 Uiso 1 1 calc R
H24B H 0.5007 0.9932 0.6129 0.030 Uiso 1 1 calc R
C25 C 0.4688(6) 0.5231(5) 0.8814(3) 0.0236(12) Uani 1 1 d .
C26 C 0.5023(7) 0.4026(6) 0.9170(4) 0.0319(14) Uani 1 1 d .
H26A H 0.4793 0.3323 0.8917 0.048 Uiso 1 1 calc R
H26B H 0.4543 0.3966 0.9691 0.048 Uiso 1 1 calc R
H26C H 0.5948 0.4010 0.9131 0.048 Uiso 1 1 calc R
C27 C 0.1790(6) 1.0105(6) 0.6637(3) 0.0287(13) Uani 1 1 d .
C28 C 0.0843(9) 1.0889(7) 0.6356(5) 0.053(2) Uani 1 1 d .
H28A H 0.0023 1.0904 0.6735 0.080 Uiso 1 1 calc R
H28B H 0.0707 1.0537 0.5911 0.080 Uiso 1 1 calc R
H28C H 0.1181 1.1738 0.6237 0.080 Uiso 1 1 calc R
C29 C 0.2602(6) 1.1251(5) 0.9107(3) 0.0223(12) Uani 1 1 d .
C30 C 0.2077(6) 1.1883(7) 0.9806(4) 0.0368(16) Uani 1 1 d .
H30A H 0.2755 1.1967 1.0061 0.055 Uiso 1 1 calc R
H30B H 0.1363 1.1391 1.0121 0.055 Uiso 1 1 calc R
H30C H 0.1766 1.2708 0.9696 0.055 Uiso 1 1 calc R
C31 C 0.5622(6) 1.1729(5) 0.7415(3) 0.0234(12) Uani 1 1 d .
C32 C 0.6676(7) 1.2700(6) 0.7249(4) 0.0361(15) Uani 1 1 d .
H32A H 0.6321 1.3508 0.7146 0.054 Uiso 1 1 calc R
H32B H 0.7356 1.2473 0.6818 0.054 Uiso 1 1 calc R
H32C H 0.7034 1.2751 0.7675 0.054 Uiso 1 1 calc R
C33 C 0.7306(7) 0.6671(6) 0.6137(4) 0.0336(14) Uani 1 1 d .
C34 C 0.7580(8) 0.6034(8) 0.5419(4) 0.050(2) Uani 1 1 d .
H34A H 0.8163 0.6552 0.5033 0.076 Uiso 1 1 calc R
H34B H 0.6773 0.5907 0.5283 0.076 Uiso 1 1 calc R
H34C H 0.7982 0.5229 0.5473 0.076 Uiso 1 1 calc R
C1S C 0.0875(7) 0.8226(7) 0.5118(4) 0.0389(16) Uani 1 1 d .
H1S1 H -0.0020 0.8512 0.5316 0.047 Uiso 1 1 calc R
H1S2 H 0.1248 0.8038 0.5539 0.047 Uiso 1 1 calc R
Cl1 Cl 0.0875(2) 0.6874(2) 0.46215(12) 0.0548(5) Uani 1 1 d .
Cl2 Cl 0.1787(2) 0.9405(2) 0.45299(12) 0.0557(5) Uani 1 1 d .
O1W O 0.6994(4) 0.8268(4) 0.7518(2) 0.0267(9) Uani 1 1 d D
H1W H 0.672(8) 0.899(4) 0.745(5) 0.06(3) Uiso 1 1 d D
H2W H 0.758(7) 0.825(9) 0.712(3) 0.07(3) Uiso 1 1 d D

loop_
_atom_site_aniso_label
_atom_site_aniso_U_11
_atom_site_aniso_U_22
_atom_site_aniso_U_33
_atom_site_aniso_U_23
_atom_site_aniso_U_13
_atom_site_aniso_U_12
Co1 0.0196(4) 0.0177(3) 0.0159(3) 0.0015(3) -0.0073(3) -0.0017(3)
Co2 0.0183(4) 0.0158(3) 0.0280(4) -0.0019(3) -0.0101(3) -0.0006(3)
Co3 0.0241(4) 0.0183(4) 0.0157(4) -0.0001(3) -0.0067(3) 0.0004(3)
Ho1 0.02205(14) 0.01778(13) 0.01603(13) -0.00041(9) -0.00675(9) -0.00048(9)
O1 0.0194(19) 0.0197(19) 0.0191(19) 0.0032(15) -0.0053(15) 0.0021(15)
O2 0.022(2) 0.0215(19) 0.0161(18) -0.0004(15) -0.0066(15) 0.0006(15)
O3 0.024(2) 0.0130(17) 0.023(2) -0.0025(15) -0.0091(16) -0.0002(15)
O4 0.028(2) 0.0183(19) 0.0160(18) 0.0010(15) -0.0026(16) -0.0020(16)
O5 0.030(2) 0.021(2) 0.022(2) 0.0019(16) -0.0107(17) -0.0012(16)
O6 0.024(2) 0.025(2) 0.024(2) 0.0042(16) -0.0093(17) 0.0000(16)
O7 0.036(2) 0.021(2) 0.024(2) -0.0032(16) -0.0151(18) 0.0038(17)
O8 0.040(2) 0.020(2) 0.019(2) 0.0008(16) -0.0149(18) 0.0004(17)
O9 0.024(2) 0.038(2) 0.030(2) -0.0055(19) -0.0110(18) -0.0017(18)
O10 0.024(2) 0.028(2) 0.024(2) -0.0071(17) -0.0095(17) 0.0014(17)
O11 0.028(2) 0.022(2) 0.029(2) -0.0021(17) -0.0056(18) -0.0019(17)
O12 0.032(2) 0.023(2) 0.030(2) 0.0028(17) -0.0109(19) -0.0045(17)
O13 0.031(2) 0.035(2) 0.031(2) -0.0008(19) -0.006(2) 0.0015(19)
O14 0.034(3) 0.044(3) 0.032(2) -0.006(2) -0.001(2) -0.005(2)
N1 0.022(2) 0.020(2) 0.017(2) -0.0029(18) -0.0059(19) -0.0026(18)
N2 0.024(2) 0.019(2) 0.019(2) 0.0012(18) -0.0092(19) -0.0021(18)
N3 0.031(3) 0.023(2) 0.015(2) -0.0038(18) -0.007(2) -0.001(2)
N4 0.033(3) 0.024(2) 0.015(2) 0.0004(18) -0.005(2) 0.002(2)
C1 0.032(3) 0.021(3) 0.031(3) 0.003(2) -0.009(3) -0.006(2)
C2 0.033(4) 0.028(3) 0.064(5) -0.001(3) -0.011(3) -0.014(3)
C3 0.020(3) 0.040(4) 0.054(4) -0.012(3) -0.011(3) -0.007(3)
C4 0.020(3) 0.038(3) 0.027(3) -0.009(3) -0.010(2) 0.003(2)
C5 0.018(3) 0.029(3) 0.015(3) -0.005(2) -0.004(2) 0.004(2)
C6 0.018(3) 0.027(3) 0.028(3) 0.001(2) -0.006(2) 0.003(2)
C7 0.023(3) 0.023(3) 0.025(3) 0.004(2) -0.008(2) 0.001(2)
C8 0.033(3) 0.022(3) 0.022(3) -0.002(2) -0.005(2) 0.003(2)
C9 0.039(4) 0.025(3) 0.019(3) -0.001(2) -0.013(3) -0.001(3)
C10 0.028(3) 0.017(3) 0.026(3) -0.002(2) -0.015(2) 0.000(2)
C11 0.025(3) 0.016(3) 0.022(3) 0.000(2) -0.011(2) 0.001(2)
C12 0.021(3) 0.023(3) 0.023(3) 0.001(2) -0.011(2) -0.004(2)
C13 0.031(3) 0.037(4) 0.026(3) -0.010(3) -0.014(3) 0.005(3)
C14 0.032(4) 0.037(4) 0.056(5) -0.014(3) -0.019(3) -0.001(3)
C15 0.049(5) 0.031(4) 0.071(6) -0.012(4) -0.025(4) -0.007(3)
C16 0.042(4) 0.019(3) 0.047(4) -0.012(3) -0.015(3) 0.000(3)
C17 0.026(3) 0.020(3) 0.019(3) -0.009(2) -0.004(2) 0.001(2)
C18 0.028(3) 0.019(3) 0.024(3) -0.001(2) -0.010(2) -0.002(2)
C19 0.035(3) 0.029(3) 0.024(3) -0.002(2) -0.010(3) 0.000(3)
C20 0.047(4) 0.032(3) 0.015(3) -0.006(2) -0.008(3) 0.003(3)
C21 0.041(4) 0.038(4) 0.022(3) -0.003(3) -0.003(3) 0.000(3)
C22 0.038(4) 0.030(3) 0.024(3) 0.000(3) -0.001(3) -0.006(3)
C23 0.033(3) 0.022(3) 0.020(3) 0.000(2) -0.008(2) 0.003(2)
C24 0.030(3) 0.026(3) 0.017(3) -0.002(2) -0.004(2) -0.003(2)
C25 0.032(3) 0.022(3) 0.023(3) -0.001(2) -0.017(3) -0.001(2)
C26 0.036(4) 0.021(3) 0.041(4) 0.005(3) -0.016(3) 0.000(3)
C27 0.035(3) 0.027(3) 0.027(3) -0.002(2) -0.015(3) 0.003(3)
C28 0.075(6) 0.040(4) 0.065(5) -0.024(4) -0.054(5) 0.025(4)
C29 0.025(3) 0.020(3) 0.024(3) -0.004(2) -0.010(2) -0.001(2)
C30 0.027(3) 0.051(4) 0.034(4) -0.015(3) -0.008(3) 0.004(3)
C31 0.032(3) 0.021(3) 0.017(3) 0.000(2) -0.005(2) -0.007(2)
C32 0.037(4) 0.026(3) 0.045(4) 0.002(3) -0.010(3) -0.007(3)
C33 0.035(4) 0.031(3) 0.034(4) -0.006(3) -0.007(3) 0.003(3)
C34 0.052(5) 0.053(5) 0.039(4) -0.015(4) 0.003(4) -0.005(4)
C1S 0.044(4) 0.047(4) 0.028(3) 0.001(3) -0.012(3) -0.010(3)
Cl1 0.0558(12) 0.0480(11) 0.0588(13) -0.0117(9) -0.0103(10) 0.0013(9)
Cl2 0.0528(12) 0.0620(13) 0.0512(12) 0.0073(10) -0.0131(9) -0.0227(10)
O1W 0.022(2) 0.030(2) 0.028(2) 0.0001(19) -0.0070(18) -0.0015(18)

loop_
_atom_type_symbol
_atom_type_description
_atom_type_scat_dispersion_real
_atom_type_scat_dispersion_imag
_atom_type_scat_source
C C 0.0033 0.0016 'International Tables Vol C Tables 4.2.6.8 and 6.1.1.4'
H H 0.0000 0.0000 'International Tables Vol C Tables 4.2.6.8 and 6.1.1.4'
N N 0.0061 0.0033 'International Tables Vol C Tables 4.2.6.8 and 6.1.1.4'
O O 0.0106 0.0060 'International Tables Vol C Tables 4.2.6.8 and 6.1.1.4'
Co Co 0.3494 0.9721 'International Tables Vol C Tables 4.2.6.8 and 6.1.1.4'
Ho Ho -0.2175 4.6783 'International Tables Vol C Tables 4.2.6.8 and 6.1.1.4'
Cl Cl 0.1484 0.1585 'International Tables Vol C Tables 4.2.6.8 and 6.1.1.4'

loop_
_geom_angle_atom_site_label_1
_geom_angle_atom_site_label_2
_geom_angle_atom_site_label_3
_geom_angle
O5 Co1 O1 169.88(16)
O5 Co1 O2 97.59(16)
O1 Co1 O2 82.26(15)
O5 Co1 N1 102.03(17)
O1 Co1 N1 79.55(17)
O2 Co1 N1 159.35(17)
O5 Co1 O3 88.65(15)
O1 Co1 O3 81.24(15)
O2 Co1 O3 86.15(15)
N1 Co1 O3 100.57(16)
O5 Co1 N2 90.22(16)
O1 Co1 N2 99.57(16)
O2 Co1 N2 76.98(16)
N1 Co1 N2 96.46(18)
O3 Co1 N2 162.80(17)
O13 Co2 O3 94.07(17)
O13 Co2 O1W 91.74(18)
O3 Co2 O1W 170.06(16)
O13 Co2 O2 173.33(17)
O3 Co2 O2 86.08(15)
O1W Co2 O2 87.22(16)
O13 Co2 O6 96.59(17)
O3 Co2 O6 87.18(15)
O1W Co2 O6 100.16(16)
O2 Co2 O6 90.07(15)
O13 Co2 O4 95.63(16)
O3 Co2 O4 78.34(14)
O1W Co2 O4 93.08(16)
O2 Co2 O4 77.86(14)
O6 Co2 O4 161.65(15)
O3 Co3 O7 167.22(17)
O3 Co3 O4 82.77(15)
O7 Co3 O4 103.02(16)
O3 Co3 N3 78.51(17)
O7 Co3 N3 97.45(18)
O4 Co3 N3 158.54(18)
O3 Co3 N4 103.50(17)
O7 Co3 N4 88.87(18)
O4 Co3 N4 79.20(17)
N3 Co3 N4 94.99(19)
O3 Co3 O1 81.21(14)
O7 Co3 O1 87.99(15)
O4 Co3 O1 84.27(15)
N3 Co3 O1 102.98(16)
N4 Co3 O1 162.01(17)
O4 Ho1 O8 81.90(14)
O4 Ho1 O1 75.67(13)
O8 Ho1 O1 77.23(13)
O4 Ho1 O10 144.72(14)
O8 Ho1 O10 132.80(14)
O1 Ho1 O10 113.42(14)
O4 Ho1 O2 71.12(13)
O8 Ho1 O2 142.36(13)
O1 Ho1 O2 71.09(13)
O10 Ho1 O2 79.70(13)
O4 Ho1 O12 106.59(14)
O8 Ho1 O12 77.33(14)
O1 Ho1 O12 153.84(14)
O10 Ho1 O12 80.26(14)
O2 Ho1 O12 134.83(14)
O4 Ho1 O9 156.00(14)
O8 Ho1 O9 83.02(14)
O1 Ho1 O9 82.86(14)
O10 Ho1 O9 55.11(14)
O2 Ho1 O9 111.99(14)
O12 Ho1 O9 88.09(15)
O4 Ho1 O11 79.53(14)
O8 Ho1 O11 119.09(15)
O1 Ho1 O11 147.93(13)
O10 Ho1 O11 77.06(14)
O2 Ho1 O11 81.88(13)
O12 Ho1 O11 54.28(14)
O9 Ho1 O11 124.28(14)
C6 O1 Co1 111.1(3)
C6 O1 Co3 118.1(3)
Co1 O1 Co3 97.21(15)
C6 O1 Ho1 126.9(3)
Co1 O1 Ho1 103.42(15)
Co3 O1 Ho1 95.34(14)
C12 O2 Co1 108.4(3)
C12 O2 Co2 120.4(3)
Co1 O2 Co2 91.49(15)
C12 O2 Ho1 122.8(3)
Co1 O2 Ho1 102.29(15)
Co2 O2 Ho1 105.43(15)
C18 O3 Co3 111.8(3)
C18 O3 Co2 124.5(3)
Co3 O3 Co2 101.81(16)
C18 O3 Co1 122.7(3)
Co3 O3 Co1 100.25(16)
Co2 O3 Co1 91.19(14)
C24 O4 Co3 112.1(3)
C24 O4 Co2 117.8(3)
Co3 O4 Co2 96.55(15)
C24 O4 Ho1 122.2(3)
Co3 O4 Ho1 99.02(16)
Co2 O4 Ho1 104.74(15)
C25 O5 Co1 124.7(4)
C25 O6 Co2 128.7(4)
C27 O7 Co3 124.2(4)
C27 O8 Ho1 137.3(4)
C29 O9 Ho1 91.3(3)
C29 O10 Ho1 92.7(3)
C31 O11 Ho1 91.2(3)
C31 O12 Ho1 93.8(3)
C33 O13 Co2 128.8(4)
C5 N1 C1 118.3(5)
C5 N1 Co1 113.7(4)
C1 N1 Co1 127.6(4)
C7 N2 C11 118.6(5)
C7 N2 Co1 130.1(4)
C11 N2 Co1 110.7(4)
C17 N3 C13 118.9(5)
C17 N3 Co3 112.8(4)
C13 N3 Co3 128.3(4)
C23 N4 C19 118.6(5)
C23 N4 Co3 111.7(4)
C19 N4 Co3 129.1(4)
N1 C1 C2 121.9(6)
C3 C2 C1 120.0(6)
C2 C3 C4 118.9(6)
C5 C4 C3 117.8(6)
N1 C5 C4 123.1(6)
N1 C5 C6 116.0(5)
C4 C5 C6 120.9(5)
O1 C6 C5 110.2(4)
N2 C7 C8 123.1(6)
C7 C8 C9 118.1(6)
C10 C9 C8 119.0(5)
C9 C10 C11 119.4(5)
N2 C11 C10 121.7(5)
N2 C11 C12 116.1(5)
C10 C11 C12 122.1(5)
O2 C12 C11 110.4(4)
N3 C13 C14 122.5(6)
C13 C14 C15 118.8(7)
C14 C15 C16 119.3(6)
C17 C16 C15 118.7(6)
N3 C17 C16 121.9(6)
N3 C17 C18 116.1(5)
C16 C17 C18 122.0(5)
O3 C18 C17 109.8(4)
N4 C19 C20 123.2(6)
C21 C20 C19 118.2(6)
C20 C21 C22 119.2(6)
C21 C22 C23 119.0(6)
N4 C23 C22 121.7(5)
N4 C23 C24 118.2(5)
C22 C23 C24 120.1(5)
O4 C24 C23 111.9(5)
O6 C25 O5 126.7(5)
O6 C25 C26 117.6(5)
O5 C25 C26 115.7(5)
O8 C27 O7 124.9(6)
O8 C27 C28 118.1(6)
O7 C27 C28 117.0(6)
O10 C29 O9 120.9(5)
O10 C29 C30 118.7(5)
O9 C29 C30 120.4(5)
O12 C31 O11 120.4(5)
O12 C31 C32 119.9(5)
O11 C31 C32 119.7(6)
O14 C33 O13 125.1(6)
O14 C33 C34 118.4(6)
O13 C33 C34 116.5(6)
Cl2 C1S Cl1 109.6(4)

loop_
_geom_bond_atom_site_label_1
_geom_bond_atom_site_label_2
_geom_bond_distance
Co1 O5 2.032(4)
Co1 O1 2.081(4)
Co1 O2 2.086(4)
Co1 N1 2.101(5)
Co1 O3 2.124(4)
Co1 N2 2.155(5)
Co2 O13 2.024(5)
Co2 O3 2.093(4)
Co2 O1W 2.108(4)
Co2 O2 2.120(4)
Co2 O6 2.123(4)
Co2 O4 2.210(4)
Co3 O3 2.033(4)
Co3 O7 2.045(4)
Co3 O4 2.080(4)
Co3 N3 2.120(5)
Co3 N4 2.133(5)
Co3 O1 2.171(4)
Ho1 O4 2.307(4)
Ho1 O8 2.330(4)
Ho1 O1 2.343(4)
Ho1 O10 2.372(4)
Ho1 O2 2.372(4)
Ho1 O12 2.380(4)
Ho1 O9 2.398(4)
Ho1 O11 2.428(4)
O1 C6 1.427(7)
O2 C12 1.416(6)
O3 C18 1.432(6)
O4 C24 1.417(7)
O5 C25 1.277(7)
O6 C25 1.245(7)
O7 C27 1.257(7)
O8 C27 1.254(7)
O9 C29 1.273(7)
O10 C29 1.264(7)
O11 C31 1.270(7)
O12 C31 1.258(7)
O13 C33 1.262(8)
O14 C33 1.259(8)
N1 C5 1.343(7)
N1 C1 1.343(7)
N2 C7 1.334(7)
N2 C11 1.341(7)
N3 C17 1.345(7)
N3 C13 1.351(8)
N4 C23 1.334(8)
N4 C19 1.344(8)
C1 C2 1.377(9)
C2 C3 1.369(10)
C3 C4 1.400(10)
C4 C5 1.385(8)
C5 C6 1.519(8)
C7 C8 1.382(8)
C8 C9 1.393(9)
C9 C10 1.373(9)
C10 C11 1.390(8)
C11 C12 1.519(8)
C13 C14 1.370(9)
C14 C15 1.379(11)
C15 C16 1.402(10)
C16 C17 1.377(8)
C17 C18 1.498(8)
C19 C20 1.383(9)
C20 C21 1.377(10)
C21 C22 1.391(9)
C22 C23 1.394(8)
C23 C24 1.513(8)
C25 C26 1.517(8)
C27 C28 1.505(9)
C29 C30 1.485(8)
C31 C32 1.510(8)
C33 C34 1.504(10)
C1S Cl2 1.765(7)
C1S Cl1 1.769(7)

loop_
_geom_hbond_atom_site_label_D
_geom_hbond_atom_site_label_H
_geom_hbond_atom_site_label_A
_geom_hbond_distance_DH
_geom_hbond_distance_HA
_geom_hbond_distance_DA
_geom_hbond_angle_DHA
O1W H2W O14 0.84(2) 1.88(6) 2.605(6) 143(9)
O1W H1W O11 0.85(2) 1.97(3) 2.795(6) 164(9)
